data_4110520
loop_
_publ_author_name
'Olivier J. Dautel'
'Guillaume Wantz'
'Robert Almairac'
'David Flot'
'Lionel Hirsch'
'Jean-Pierre Lere-Porte'
'Jean-Paul Parneix'
'Fran\,coise Serein-Spirau'
'Laurence Vignau'
'Jo\"el J. E. Moreau'

_publ_contact_author_address
;Dr. Olivier Dautel
UMR CNRS 5076
Ecole Nationale Superieure de Chimie de Montpellier
8, rue de l'Ecole Normale
34296 Montpellier Cedex 05
;
_publ_contact_author_email olivier.dautel@enscm.fr
_publ_contact_author_fax '04 67 14 72 12'
_publ_contact_author_name 'Olivier Dautel'
_publ_contact_author_phone '04 67 14 72 17'
_publ_section_title
;
 Nanostructuration of Phenylenevinylenediimide-Bridged Silsesquioxane:
 From Electroluminescent Molecular J-Aggregates to Photoresponsive
 Polymeric H-Aggregates
;
_journal_name_full 'Journal of the American Chemical Society'
_journal_page_first 4892
_journal_page_last 4901
_journal_paper_doi 10.1021/ja058680z
_journal_volume 128
_journal_year 2006
_chemical_formula_sum 'C54 H68 N2 O6'
_chemical_formula_weight 841.10
_chemical_melting_point 509.9
_chemical_name_common ImPV
_space_group_IT_number 15
_symmetry_cell_setting monoclinic
_symmetry_Int_Tables_number 15
_symmetry_space_group_name_Hall '-C 2yc'
_symmetry_space_group_name_H-M 'C 1 2/c 1'
_atom_sites_solution_hydrogens geom
_atom_sites_solution_primary direct
_atom_sites_solution_secondary difmap
_audit_creation_method SHELXL-97
_cell_angle_alpha 90.00
_cell_angle_beta 112.327(11)
_cell_angle_gamma 90.00
_cell_formula_units_Z 4
_cell_length_a 27.185(16)
_cell_length_b 5.2570(10)
_cell_length_c 35.097(7)
_cell_measurement_reflns_used 5332
_cell_measurement_temperature 100(2)
_cell_measurement_theta_max 30.89
_cell_measurement_theta_min 1.99
_cell_volume 4640(3)
_computing_cell_refinement XDS
_computing_data_collection ProDC
_computing_data_reduction XDS
_computing_publication_material 'enCIFer, WinGX'
_computing_structure_refinement 'SHELXL-97 (Sheldrick, 1997)'
_computing_structure_solution 'SHELXS-97 (Sheldrick, 1997)'
_diffrn_ambient_temperature 100(2)
_diffrn_detector_type 'marMOSAIC 225'
_diffrn_measured_fraction_theta_full 0.930
_diffrn_measured_fraction_theta_max 0.930
_diffrn_measurement_device_type 'ESRF-EMBL  MD2M diffractometer'
_diffrn_measurement_method oscillation
_diffrn_radiation_monochromator Si111
_diffrn_radiation_wavelength 0.873
_diffrn_reflns_av_R_equivalents 0.0888
_diffrn_reflns_av_sigmaI/netI 0.0820
_diffrn_reflns_limit_h_max 28
_diffrn_reflns_limit_h_min -30
_diffrn_reflns_limit_k_max 6
_diffrn_reflns_limit_k_min -6
_diffrn_reflns_limit_l_max 41
_diffrn_reflns_limit_l_min -41
_diffrn_reflns_number 12271
_diffrn_reflns_theta_full 30.89
_diffrn_reflns_theta_max 30.89
_diffrn_reflns_theta_min 1.99
_diffrn_source synchrotron
_diffrn_source_type 'ID23-2 gemini beamline-microfocus end station'
_exptl_absorpt_coefficient_mu 0.077
_exptl_crystal_colour orange
_exptl_crystal_density_diffrn 1.204
_exptl_crystal_description plate
_exptl_crystal_F_000 1816
_exptl_crystal_recrystallization_method Dimethylformamide
_exptl_crystal_size_max 0.1
_exptl_crystal_size_mid 0.015
_exptl_crystal_size_min 0.005
_refine_diff_density_max 0.347
_refine_diff_density_min -0.234
_refine_diff_density_rms 0.056
_refine_ls_extinction_method none
_refine_ls_goodness_of_fit_ref 1.009
_refine_ls_hydrogen_treatment mixed
_refine_ls_matrix_type full
_refine_ls_number_parameters 280
_refine_ls_number_reflns 3670
_refine_ls_number_restraints 0
_refine_ls_restrained_S_all 1.009
_refine_ls_R_factor_all 0.0804
_refine_ls_R_factor_gt 0.0603
_refine_ls_shift/su_max 0.000
_refine_ls_shift/su_mean 0.000
_refine_ls_structure_factor_coef Fsqd
_refine_ls_weighting_details 'calc w=1/[\s^2^(Fo^2^)+(0.0637P)^2^+8.1950P] where P=(Fo^2^+2Fc^2^)/3'
_refine_ls_weighting_scheme calc
_refine_ls_wR_factor_gt 0.1447
_refine_ls_wR_factor_ref 0.1541
_reflns_number_gt 2895
_reflns_number_total 3670
_reflns_threshold_expression >2sigma(I)
_cod_data_source_file ja058680zsi20051222_064039.cif
_cod_data_source_block do189b
_cod_original_sg_symbol_H-M 'C 2/c'
_cod_database_code 4110520

loop_
_symmetry_equiv_pos_as_xyz
'x, y, z'
'-x, y, -z+1/2'
'x+1/2, y+1/2, z'
'-x+1/2, y+1/2, -z+1/2'
'-x, -y, -z'
'x, -y, z-1/2'
'-x+1/2, -y+1/2, -z'
'x+1/2, -y+1/2, z-1/2'

loop_
_atom_site_label
_atom_site_type_symbol
_atom_site_fract_x
_atom_site_fract_y
_atom_site_fract_z
_atom_site_U_iso_or_equiv
_atom_site_adp_type
_atom_site_occupancy
_atom_site_symmetry_multiplicity
_atom_site_calc_flag
_atom_site_refinement_flags
O1 O 0.23676(7) 0.6545(3) 0.07295(5) 0.0228(4) Uani 1 1 d .
O2 O 0.06666(7) 1.1848(3) 0.13223(5) 0.0239(5) Uani 1 1 d .
O3 O -0.02516(7) 1.8899(3) 0.06369(5) 0.0225(4) Uani 1 1 d .
N1 N 0.01347(9) 1.5369(4) 0.10471(6) 0.0197(5) Uani 1 1 d .
C10 C 0.04317(10) 1.6327(4) 0.05261(7) 0.0177(6) Uani 1 1 d .
C11 C 0.07024(10) 1.4162(4) 0.07292(7) 0.0156(6) Uani 1 1 d .
C1 C 0.28021(10) 0.5572(4) 0.02531(7) 0.0181(6) Uani 1 1 d .
H1 H 0.3011 0.4272 0.0429 0.022 Uiso 1 1 calc R
C4 C 0.17862(10) 1.0367(4) 0.02656(7) 0.0164(6) Uani 1 1 d .
H4 H 0.1746 0.9721 0.0505 0.020 Uiso 1 1 calc R
C6 C 0.11480(10) 1.3764(4) 0.02613(7) 0.0164(6) Uani 1 1 d .
C3 C 0.21444(10) 0.8948(4) 0.01222(7) 0.0163(6) Uani 1 1 d .
C7 C 0.10547(10) 1.2866(4) 0.06054(7) 0.0164(6) Uani 1 1 d .
H7 H 0.1232 1.1392 0.0749 0.020 Uiso 1 1 calc R
C20 C 0.26922(11) 0.4765(4) 0.10290(7) 0.0192(6) Uani 1 1 d .
H20A H 0.3065 0.5366 0.1150 0.023 Uiso 1 1 calc R
H20B H 0.2685 0.3080 0.0901 0.023 Uiso 1 1 calc R
C8 C 0.08774(10) 1.5975(4) 0.00604(7) 0.0165(6) Uani 1 1 d .
H13 H 0.0940 1.6602 -0.0171 0.020 Uiso 1 1 calc R
C2 C 0.24516(10) 0.6954(4) 0.03734(7) 0.0171(6) Uani 1 1 d .
C13 C 0.00611(10) 1.7134(4) 0.07276(7) 0.0179(6) Uani 1 1 d .
C5 C 0.15072(10) 1.2471(4) 0.01015(7) 0.0168(6) Uani 1 1 d .
H5 H 0.1545 1.3172 -0.0135 0.020 Uiso 1 1 calc R
C9 C 0.05213(10) 1.7268(4) 0.01904(7) 0.0174(6) Uani 1 1 d .
H9 H 0.0345 1.8757 0.0052 0.021 Uiso 1 1 calc R
C15 C -0.07506(11) 1.4778(5) 0.10832(8) 0.0244(6) Uani 1 1 d .
H15A H -0.0793 1.3145 0.0934 0.029 Uiso 1 1 calc R
H15B H -0.0902 1.6143 0.0877 0.029 Uiso 1 1 calc R
C24 C 0.19629(11) 0.9549(4) 0.19663(8) 0.0208(6) Uani 1 1 d .
H24A H 0.1783 1.0639 0.1723 0.025 Uiso 1 1 calc R
H24B H 0.2304 1.0373 0.2133 0.025 Uiso 1 1 calc R
C23 C 0.20791(11) 0.6970(4) 0.18196(8) 0.0211(6) Uani 1 1 d .
H23A H 0.1738 0.6098 0.1667 0.025 Uiso 1 1 calc R
H23B H 0.2280 0.5917 0.2063 0.025 Uiso 1 1 calc R
C22 C 0.23971(11) 0.7149(4) 0.15426(8) 0.0203(6) Uani 1 1 d .
H22A H 0.2218 0.8360 0.1316 0.024 Uiso 1 1 calc R
H22B H 0.2755 0.7836 0.1705 0.024 Uiso 1 1 calc R
C12 C 0.05184(10) 1.3542(4) 0.10702(7) 0.0188(6) Uani 1 1 d .
C14 C -0.01636(11) 1.5292(5) 0.13225(8) 0.0215(6) Uani 1 1 d .
H14 H -0.0021 1.3820 0.1513 0.026 Uiso 1 1 calc R
C21 C 0.24576(11) 0.4591(4) 0.13577(8) 0.0198(6) Uani 1 1 d .
H21A H 0.2687 0.3477 0.1582 0.024 Uiso 1 1 calc R
H21B H 0.2104 0.3775 0.1236 0.024 Uiso 1 1 calc R
C17 C -0.09621(12) 1.7019(5) 0.16412(9) 0.0292(7) Uani 1 1 d .
H17A H -0.1143 1.6819 0.1837 0.035 Uiso 1 1 calc R
H17B H -0.1117 1.8517 0.1466 0.035 Uiso 1 1 calc R
C25 C 0.16174(11) 0.9410(4) 0.22215(8) 0.0226(6) Uani 1 1 d .
H25A H 0.1814 0.8479 0.2480 0.027 Uiso 1 1 calc R
H25B H 0.1292 0.8427 0.2066 0.027 Uiso 1 1 calc R
C19 C -0.00698(12) 1.7668(5) 0.15900(8) 0.0255(6) Uani 1 1 d .
H19A H -0.0195 1.9186 0.1412 0.031 Uiso 1 1 calc R
H19B H 0.0316 1.7870 0.1752 0.031 Uiso 1 1 calc R
C16 C -0.10543(12) 1.4661(5) 0.13738(9) 0.0287(7) Uani 1 1 d .
H16A H -0.1439 1.4483 0.1208 0.034 Uiso 1 1 calc R
H16B H -0.0938 1.3142 0.1552 0.034 Uiso 1 1 calc R
C26 C 0.14564(11) 1.2016(5) 0.23283(8) 0.0240(6) Uani 1 1 d .
H26A H 0.1781 1.2956 0.2499 0.029 Uiso 1 1 calc R
H26B H 0.1281 1.2990 0.2071 0.029 Uiso 1 1 calc R
C18 C -0.03670(12) 1.7462(5) 0.18812(8) 0.0289(7) Uani 1 1 d .
H18A H -0.0316 1.9047 0.2044 0.035 Uiso 1 1 calc R
H18B H -0.0219 1.6035 0.2075 0.035 Uiso 1 1 calc R
C27 C 0.10844(14) 1.1878(6) 0.25590(10) 0.0405(8) Uani 1 1 d .
H27A H 0.0998 1.3603 0.2619 0.061 Uiso 1 1 calc R
H27B H 0.1258 1.0946 0.2818 0.061 Uiso 1 1 calc R
H27C H 0.0757 1.0994 0.2389 0.061 Uiso 1 1 calc R

loop_
_atom_site_aniso_label
_atom_site_aniso_U_11
_atom_site_aniso_U_22
_atom_site_aniso_U_33
_atom_site_aniso_U_23
_atom_site_aniso_U_13
_atom_site_aniso_U_12
O1 0.0347(12) 0.0175(9) 0.0190(9) 0.0076(7) 0.0134(8) 0.0133(8)
O2 0.0310(12) 0.0194(9) 0.0220(10) 0.0041(8) 0.0110(8) 0.0043(8)
O3 0.0278(11) 0.0143(9) 0.0265(10) -0.0016(7) 0.0117(8) 0.0080(8)
N1 0.0269(13) 0.0163(10) 0.0194(11) -0.0008(8) 0.0126(9) 0.0028(9)
C10 0.0222(15) 0.0101(11) 0.0192(13) -0.0054(9) 0.0060(11) -0.0001(10)
C11 0.0203(14) 0.0085(11) 0.0170(13) -0.0018(9) 0.0059(11) 0.0000(10)
C1 0.0254(15) 0.0078(11) 0.0202(13) 0.0019(9) 0.0078(11) 0.0050(10)
C4 0.0216(15) 0.0114(11) 0.0180(13) -0.0016(9) 0.0096(11) -0.0004(10)
C6 0.0224(15) 0.0077(11) 0.0178(13) -0.0049(9) 0.0059(11) -0.0011(10)
C3 0.0238(15) 0.0058(11) 0.0189(13) -0.0020(9) 0.0078(11) -0.0003(10)
C7 0.0204(15) 0.0067(11) 0.0199(13) -0.0004(9) 0.0051(11) 0.0021(10)
C20 0.0263(15) 0.0103(11) 0.0199(13) 0.0030(9) 0.0077(11) 0.0060(10)
C8 0.0255(15) 0.0075(11) 0.0168(13) -0.0004(9) 0.0083(11) -0.0014(10)
C2 0.0255(15) 0.0087(11) 0.0181(13) 0.0004(9) 0.0096(11) 0.0020(10)
C13 0.0209(15) 0.0113(12) 0.0196(13) -0.0050(9) 0.0057(11) 0.0008(10)
C5 0.0237(15) 0.0098(11) 0.0182(13) 0.0001(9) 0.0096(11) -0.0004(10)
C9 0.0242(15) 0.0063(11) 0.0203(13) -0.0031(9) 0.0067(11) 0.0018(10)
C15 0.0341(18) 0.0153(12) 0.0282(15) -0.0019(10) 0.0168(13) -0.0017(11)
C24 0.0294(16) 0.0142(12) 0.0182(13) 0.0000(10) 0.0082(11) -0.0004(11)
C23 0.0283(16) 0.0145(12) 0.0205(14) 0.0010(10) 0.0093(12) -0.0006(10)
C22 0.0276(16) 0.0143(12) 0.0186(13) 0.0005(10) 0.0083(11) -0.0003(10)
C12 0.0239(16) 0.0116(12) 0.0187(13) -0.0028(10) 0.0055(11) -0.0003(10)
C14 0.0285(16) 0.0177(12) 0.0226(14) 0.0007(10) 0.0145(12) 0.0035(11)
C21 0.0294(16) 0.0113(11) 0.0187(13) 0.0023(9) 0.0093(11) -0.0004(10)
C17 0.0393(19) 0.0219(14) 0.0344(17) 0.0022(12) 0.0229(14) 0.0041(12)
C25 0.0296(17) 0.0163(12) 0.0230(14) -0.0013(10) 0.0115(12) -0.0033(11)
C19 0.0291(17) 0.0236(13) 0.0260(15) -0.0052(11) 0.0130(12) -0.0017(11)
C16 0.0313(18) 0.0227(14) 0.0370(17) 0.0013(12) 0.0183(13) -0.0012(12)
C26 0.0325(17) 0.0199(13) 0.0205(14) -0.0026(10) 0.0109(12) 0.0013(11)
C18 0.0409(19) 0.0258(14) 0.0240(15) -0.0029(11) 0.0170(13) 0.0039(12)
C27 0.052(2) 0.0308(16) 0.051(2) -0.0127(14) 0.0334(17) -0.0046(14)

loop_
_atom_type_symbol
_atom_type_description
_atom_type_scat_dispersion_real
_atom_type_scat_dispersion_imag
_atom_type_scat_source
C C 0.0033 0.0016 'International Tables Vol C Tables 4.2.6.8 and 6.1.1.4'
H H 0.0000 0.0000 'International Tables Vol C Tables 4.2.6.8 and 6.1.1.4'
N N 0.0061 0.0033 'International Tables Vol C Tables 4.2.6.8 and 6.1.1.4'
O O 0.0106 0.0060 'International Tables Vol C Tables 4.2.6.8 and 6.1.1.4'

loop_
_geom_angle_atom_site_label_1
_geom_angle_atom_site_label_2
_geom_angle_atom_site_label_3
_geom_angle
_geom_angle_site_symmetry_1
_geom_angle_site_symmetry_3
C2 O1 C20 120.12(19) . .
C12 N1 C13 112.1(2) . .
C12 N1 C14 121.7(2) . .
C13 N1 C14 126.2(2) . .
C9 C10 C11 119.9(2) . .
C9 C10 C13 132.1(2) . .
C11 C10 C13 108.0(2) . .
C7 C11 C10 122.6(2) . .
C7 C11 C12 129.0(2) . .
C10 C11 C12 108.3(2) . .
C2 C1 C3 121.4(2) . 7_565
C2 C1 H1 119.3 . .
C3 C1 H1 119.3 7_565 .
C5 C4 C3 128.0(2) . .
C5 C4 H4 116.0 . .
C3 C4 H4 116.0 . .
C7 C6 C8 118.4(2) . .
C7 C6 C5 122.5(2) . .
C8 C6 C5 119.2(2) . .
C1 C3 C2 118.1(2) 7_565 .
C1 C3 C4 123.6(2) 7_565 .
C2 C3 C4 118.4(2) . .
C11 C7 C6 118.7(2) . .
C11 C7 H7 120.7 . .
C6 C7 H7 120.7 . .
O1 C20 C21 106.1(2) . .
O1 C20 H20A 110.5 . .
C21 C20 H20A 110.5 . .
O1 C20 H20B 110.5 . .
C21 C20 H20B 110.5 . .
H20A C20 H20B 108.7 . .
C9 C8 C6 122.2(2) . .
C9 C8 H13 118.9 . .
C6 C8 H13 118.9 . .
O1 C2 C1 124.6(2) . .
O1 C2 C3 114.8(2) . .
C1 C2 C3 120.6(2) . .
O3 C13 N1 125.7(2) . .
O3 C13 C10 128.5(2) . .
N1 C13 C10 105.77(19) . .
C4 C5 C6 124.7(2) . .
C4 C5 H5 117.7 . .
C6 C5 H5 117.7 . .
C10 C9 C8 118.3(2) . .
C10 C9 H9 120.9 . .
C8 C9 H9 120.9 . .
C14 C15 C16 110.9(2) . .
C14 C15 H15A 109.5 . .
C16 C15 H15A 109.5 . .
C14 C15 H15B 109.5 . .
C16 C15 H15B 109.5 . .
H15A C15 H15B 108.1 . .
C23 C24 C25 114.1(2) . .
C23 C24 H24A 108.7 . .
C25 C24 H24A 108.7 . .
C23 C24 H24B 108.7 . .
C25 C24 H24B 108.7 . .
H24A C24 H24B 107.6 . .
C24 C23 C22 113.54(19) . .
C24 C23 H23A 108.9 . .
C22 C23 H23A 108.9 . .
C24 C23 H23B 108.9 . .
C22 C23 H23B 108.9 . .
H23A C23 H23B 107.7 . .
C21 C22 C23 113.2(2) . .
C21 C22 H22A 108.9 . .
C23 C22 H22A 108.9 . .
C21 C22 H22B 108.9 . .
C23 C22 H22B 108.9 . .
H22A C22 H22B 107.8 . .
O2 C12 N1 125.5(2) . .
O2 C12 C11 128.6(2) . .
N1 C12 C11 105.83(19) . .
N1 C14 C15 111.4(2) . .
N1 C14 C19 112.0(2) . .
C15 C14 C19 112.4(2) . .
N1 C14 H14 106.9 . .
C15 C14 H14 106.9 . .
C19 C14 H14 106.9 . .
C20 C21 C22 114.44(19) . .
C20 C21 H21A 108.7 . .
C22 C21 H21A 108.7 . .
C20 C21 H21B 108.7 . .
C22 C21 H21B 108.7 . .
H21A C21 H21B 107.6 . .
C16 C17 C18 110.9(2) . .
C16 C17 H17A 109.5 . .
C18 C17 H17A 109.5 . .
C16 C17 H17B 109.5 . .
C18 C17 H17B 109.5 . .
H17A C17 H17B 108.1 . .
C24 C25 C26 113.5(2) . .
C24 C25 H25A 108.9 . .
C26 C25 H25A 108.9 . .
C24 C25 H25B 108.9 . .
C26 C25 H25B 108.9 . .
H25A C25 H25B 107.7 . .
C14 C19 C18 110.3(2) . .
C14 C19 H19A 109.6 . .
C18 C19 H19A 109.6 . .
C14 C19 H19B 109.6 . .
C18 C19 H19B 109.6 . .
H19A C19 H19B 108.1 . .
C17 C16 C15 111.9(2) . .
C17 C16 H16A 109.2 . .
C15 C16 H16A 109.2 . .
C17 C16 H16B 109.2 . .
C15 C16 H16B 109.2 . .
H16A C16 H16B 107.9 . .
C27 C26 C25 113.5(2) . .
C27 C26 H26A 108.9 . .
C25 C26 H26A 108.9 . .
C27 C26 H26B 108.9 . .
C25 C26 H26B 108.9 . .
H26A C26 H26B 107.7 . .
C19 C18 C17 111.1(2) . .
C19 C18 H18A 109.4 . .
C17 C18 H18A 109.4 . .
C19 C18 H18B 109.4 . .
C17 C18 H18B 109.4 . .
H18A C18 H18B 108.0 . .
C26 C27 H27A 109.5 . .
C26 C27 H27B 109.5 . .
H27A C27 H27B 109.5 . .
C26 C27 H27C 109.5 . .
H27A C27 H27C 109.5 . .
H27B C27 H27C 109.5 . .

loop_
_geom_bond_atom_site_label_1
_geom_bond_atom_site_label_2
_geom_bond_distance
_geom_bond_site_symmetry_2
O1 C2 1.370(3) .
O1 C20 1.434(3) .
O2 C12 1.212(3) .
O3 C13 1.216(3) .
N1 C12 1.398(3) .
N1 C13 1.410(3) .
N1 C14 1.480(3) .
C10 C9 1.382(4) .
C10 C11 1.395(3) .
C10 C13 1.496(4) .
C11 C7 1.374(3) .
C11 C12 1.497(3) .
C1 C2 1.386(3) .
C1 C3 1.402(3) 7_565
C1 H1 0.9500 .
C4 C5 1.341(3) .
C4 C3 1.460(3) .
C4 H4 0.9500 .
C6 C7 1.407(3) .
C6 C8 1.413(3) .
C6 C5 1.465(4) .
C3 C1 1.402(3) 7_565
C3 C2 1.419(3) .
C7 H7 0.9500 .
C20 C21 1.518(4) .
C20 H20A 0.9900 .
C20 H20B 0.9900 .
C8 C9 1.394(4) .
C8 H13 0.9500 .
C5 H5 0.9500 .
C9 H9 0.9500 .
C15 C14 1.519(4) .
C15 C16 1.538(4) .
C15 H15A 0.9900 .
C15 H15B 0.9900 .
C24 C23 1.525(3) .
C24 C25 1.526(4) .
C24 H24A 0.9900 .
C24 H24B 0.9900 .
C23 C22 1.530(4) .
C23 H23A 0.9900 .
C23 H23B 0.9900 .
C22 C21 1.529(3) .
C22 H22A 0.9900 .
C22 H22B 0.9900 .
C14 C19 1.524(3) .
C14 H14 1.0000 .
C21 H21A 0.9900 .
C21 H21B 0.9900 .
C17 C16 1.517(4) .
C17 C18 1.531(4) .
C17 H17A 0.9900 .
C17 H17B 0.9900 .
C25 C26 1.528(3) .
C25 H25A 0.9900 .
C25 H25B 0.9900 .
C19 C18 1.529(4) .
C19 H19A 0.9900 .
C19 H19B 0.9900 .
C16 H16A 0.9900 .
C16 H16B 0.9900 .
C26 C27 1.518(4) .
C26 H26A 0.9900 .
C26 H26B 0.9900 .
C18 H18A 0.9900 .
C18 H18B 0.9900 .
C27 H27A 0.9800 .
C27 H27B 0.9800 .
C27 H27C 0.9800 .
